data_4061459
_journal_name_full Organometallics
_journal_paper_doi 10.1021/om0501780
_journal_year 2005
_chemical_formula_sum 'C42 H64 N3 Ni O4 P'
_chemical_formula_weight 764.64
_space_group_IT_number 14
_symmetry_cell_setting monoclinic
_symmetry_space_group_name_Hall '-P 2yn'
_symmetry_space_group_name_H-M 'P 1 21/n 1'
_cell_angle_alpha 90.00
_cell_angle_beta 100.884(4)
_cell_angle_gamma 90.00
_cell_formula_units_Z 4
_cell_length_a 10.306(2)
_cell_length_b 29.396(6)
_cell_length_c 16.036(4)
_cell_measurement_temperature 293(2)
_cell_volume 4770.7(19)
_diffrn_ambient_temperature 293(2)
_exptl_crystal_density_diffrn 1.065
_cod_depositor_comments
;
The following automatic conversions were performed:
'_symmetry_cell_setting' value 'Monoclinic' changed to 'monoclinic'
according to '/home/saulius/struct/CIF-dictionaries/cif_core.dic'
dictionary named 'cif_core.dic' version 2.4.1 from 2010-06-29.

Automatic conversion script
Id: cif_fix_enum 1527 2010-12-29 10:47:43Z saulius 
;
_cod_original_sg_symbol_H-M 'P 21/n'
_cod_database_code 4061459

loop_
_symmetry_equiv_pos_as_xyz
'x, y, z'
'-x+1/2, y+1/2, -z+1/2'
'-x, -y, -z'
'x-1/2, -y-1/2, z-1/2'

loop_
_atom_site_label
_atom_site_type_symbol
_atom_site_fract_x
_atom_site_fract_y
_atom_site_fract_z
_atom_site_U_iso_or_equiv
_atom_site_adp_type
_atom_site_occupancy
_atom_site_symmetry_multiplicity
_atom_site_calc_flag
_atom_site_refinement_flags
_atom_site_disorder_assembly
_atom_site_disorder_group
Ni1 Ni 0.06638(11) 0.18037(4) 0.46430(6) 0.0303(5) Uani 1 1 d . . .
P1 P 0.1844(3) 0.22687(8) 0.55529(14) 0.0370(7) Uani 1 1 d . . .
O11 O 0.1038(6) 0.13512(19) 0.5494(3) 0.0350(15) Uani 1 1 d . . .
N11 N 0.0718(7) 0.0582(2) 0.5688(4) 0.0298(18) Uani 1 1 d . . .
C11 C 0.1464(9) 0.0565(3) 0.6537(5) 0.029(2) Uani 1 1 d . . .
C12 C 0.2844(9) 0.0546(3) 0.6664(6) 0.035(2) Uani 1 1 d . . .
C13 C 0.3542(10) 0.0477(3) 0.7499(6) 0.043(3) Uani 1 1 d . . .
H13 H 0.4458 0.0453 0.7601 0.051 Uiso 1 1 calc R . .
C14 C 0.2878(10) 0.0446(3) 0.8163(6) 0.045(3) Uani 1 1 d . . .
H14 H 0.3354 0.0412 0.8713 0.054 Uiso 1 1 calc R . .
C15 C 0.1524(11) 0.0465(3) 0.8028(6) 0.046(3) Uani 1 1 d . . .
H15 H 0.1093 0.0440 0.8486 0.056 Uiso 1 1 calc R . .
C16 C 0.0778(9) 0.0522(3) 0.7200(5) 0.036(2) Uani 1 1 d . . .
N21 N 0.0039(7) 0.2144(2) 0.3632(4) 0.0324(18) Uani 1 1 d . . .
O21 O -0.1210(7) 0.2060(2) 0.2288(4) 0.0521(19) Uani 1 1 d . . .
C21 C 0.0339(9) 0.2607(3) 0.3455(5) 0.034(2) Uani 1 1 d . . .
C22 C 0.1462(12) 0.2701(3) 0.3137(6) 0.055(3) Uani 1 1 d . . .
C23 C 0.1809(14) 0.3161(4) 0.3013(8) 0.071(4) Uani 1 1 d . . .
H23 H 0.2581 0.3228 0.2818 0.086 Uiso 1 1 calc R . .
C24 C 0.1018(13) 0.3497(4) 0.3180(7) 0.056(3) Uani 1 1 d . . .
H24 H 0.1255 0.3797 0.3100 0.068 Uiso 1 1 calc R . .
C25 C -0.0119(13) 0.3413(3) 0.3463(7) 0.063(3) Uani 1 1 d . . .
H25 H -0.0661 0.3653 0.3560 0.076 Uiso 1 1 calc R . .
C26 C -0.0473(11) 0.2960(4) 0.3609(8) 0.057(3) Uani 1 1 d . . .
C31 C 0.3541(9) 0.0574(3) 0.5913(6) 0.042(2) Uani 1 1 d . . .
H31 H 0.3124 0.0821 0.5549 0.050 Uiso 1 1 calc R . .
C32 C 0.5042(10) 0.0689(4) 0.6160(7) 0.065(3) Uani 1 1 d . . .
H32A H 0.5153 0.0970 0.6471 0.097 Uiso 1 1 calc R . .
H32B H 0.5407 0.0718 0.5654 0.097 Uiso 1 1 calc R . .
H32C H 0.5490 0.0449 0.6507 0.097 Uiso 1 1 calc R . .
C33 C 0.3368(11) 0.0136(3) 0.5374(7) 0.055(3) Uani 1 1 d . . .
H33A H 0.3722 -0.0118 0.5720 0.082 Uiso 1 1 calc R . .
H33B H 0.3828 0.0167 0.4910 0.082 Uiso 1 1 calc R . .
H33C H 0.2445 0.0086 0.5157 0.082 Uiso 1 1 calc R . .
C34 C -0.0703(10) 0.0547(3) 0.7038(6) 0.045(3) Uani 1 1 d . . .
H34 H -0.1012 0.0427 0.6464 0.054 Uiso 1 1 calc R . .
C35 C -0.1320(12) 0.0243(5) 0.7644(8) 0.079(4) Uani 1 1 d . . .
H35A H -0.0870 -0.0045 0.7712 0.118 Uiso 1 1 calc R . .
H35B H -0.2238 0.0194 0.7410 0.118 Uiso 1 1 calc R . .
H35C H -0.1237 0.0390 0.8186 0.118 Uiso 1 1 calc R . .
C36 C -0.1178(11) 0.1036(4) 0.7031(8) 0.068(3) Uani 1 1 d . . .
H36A H -0.0938 0.1162 0.7591 0.102 Uiso 1 1 calc R . .
H36B H -0.2121 0.1044 0.6855 0.102 Uiso 1 1 calc R . .
H36C H -0.0775 0.1211 0.6643 0.102 Uiso 1 1 calc R . .
C41 C 0.2371(18) 0.2327(5) 0.2930(13) 0.120(7) Uani 1 1 d . . .
H41 H 0.2172 0.2054 0.3235 0.143 Uiso 1 1 calc R . .
C42 C 0.3845(16) 0.2423(5) 0.3222(11) 0.113(6) Uani 1 1 d . . .
H42A H 0.4346 0.2228 0.2921 0.169 Uiso 1 1 calc R . .
H42B H 0.4092 0.2366 0.3820 0.169 Uiso 1 1 calc R . .
H42C H 0.4024 0.2735 0.3107 0.169 Uiso 1 1 calc R . .
C43 C 0.211(2) 0.2209(8) 0.2008(15) 0.194(13) Uani 1 1 d . . .
H43A H 0.2326 0.2464 0.1687 0.291 Uiso 1 1 calc R . .
H43B H 0.1192 0.2134 0.1829 0.291 Uiso 1 1 calc R . .
H43C H 0.2640 0.1952 0.1916 0.291 Uiso 1 1 calc R . .
C44 C -0.206(3) 0.2834(5) 0.3767(10) 0.153(10) Uani 1 1 d . . .
H44 H -0.2396 0.2533 0.3572 0.183 Uiso 1 1 calc R . .
C45 C -0.2937(17) 0.3222(6) 0.3432(12) 0.126(6) Uani 1 1 d . . .
H45A H -0.3837 0.3147 0.3448 0.190 Uiso 1 1 calc R . .
H45B H -0.2853 0.3284 0.2856 0.190 Uiso 1 1 calc R . .
H45C H -0.2683 0.3487 0.3774 0.190 Uiso 1 1 calc R . .
C46 C -0.1673(16) 0.2884(10) 0.4689(14) 0.225(16) Uani 1 1 d . . .
H46A H -0.1395 0.3192 0.4823 0.338 Uiso 1 1 calc R . .
H46B H -0.0957 0.2680 0.4897 0.338 Uiso 1 1 calc R . .
H46C H -0.2411 0.2814 0.4953 0.338 Uiso 1 1 calc R . .
N51 N -0.0237(7) 0.1343(2) 0.4015(4) 0.0302(18) Uani 1 1 d . . .
C52 C -0.0181(8) 0.0928(3) 0.4372(5) 0.028(2) Uani 1 1 d . . .
C53 C -0.0788(9) 0.0566(3) 0.3908(6) 0.038(2) Uani 1 1 d . . .
H53 H -0.0754 0.0276 0.4144 0.046 Uiso 1 1 calc R . .
C54 C -0.1459(10) 0.0642(3) 0.3075(6) 0.048(3) Uani 1 1 d . . .
H54 H -0.1877 0.0403 0.2752 0.058 Uiso 1 1 calc R . .
C55 C -0.1495(10) 0.1072(3) 0.2738(6) 0.047(3) Uani 1 1 d . . .
H55 H -0.1942 0.1127 0.2187 0.057 Uiso 1 1 calc R . .
C56 C -0.0857(9) 0.1425(3) 0.3226(5) 0.034(2) Uani 1 1 d . . .
C57 C 0.0575(8) 0.0942(3) 0.5252(5) 0.028(2) Uani 1 1 d . . .
C58 C -0.0698(10) 0.1916(3) 0.2988(6) 0.040(3) Uani 1 1 d . . .
C61 C 0.2274(14) 0.2835(4) 0.5288(6) 0.076(4) Uani 1 1 d . . .
H61A H 0.1485 0.3001 0.5059 0.114 Uiso 1 1 calc R . .
H61B H 0.2836 0.2821 0.4874 0.114 Uiso 1 1 calc R . .
H61C H 0.2732 0.2985 0.5790 0.114 Uiso 1 1 calc R . .
C62 C 0.0994(10) 0.2341(4) 0.6431(6) 0.061(3) Uani 1 1 d . . .
H62A H 0.1555 0.2501 0.6882 0.091 Uiso 1 1 calc R . .
H62B H 0.0777 0.2048 0.6631 0.091 Uiso 1 1 calc R . .
H62C H 0.0198 0.2512 0.6247 0.091 Uiso 1 1 calc R . .
C63 C 0.3376(10) 0.1995(3) 0.6014(7) 0.058(3) Uani 1 1 d . . .
H63A H 0.3913 0.1961 0.5590 0.087 Uiso 1 1 calc R . .
H63B H 0.3194 0.1700 0.6225 0.087 Uiso 1 1 calc R . .
H63C H 0.3837 0.2177 0.6473 0.087 Uiso 1 1 calc R . .
C71 C -0.323(2) 0.1713(10) 0.513(2) 0.194(16) Uani 1 1 d . . .
H71A H -0.3659 0.2004 0.5049 0.291 Uiso 1 1 calc R . .
H71B H -0.2292 0.1754 0.5195 0.291 Uiso 1 1 calc R . .
H71C H -0.3433 0.1569 0.5624 0.291 Uiso 1 1 calc R . .
C72 C -0.372(3) 0.1416(10) 0.436(2) 0.196(15) Uani 1 1 d . . .
H72A H -0.3501 0.1561 0.3855 0.235 Uiso 1 1 calc R . .
H72B H -0.3258 0.1126 0.4429 0.235 Uiso 1 1 calc R . .
O73 O -0.5073(14) 0.1340(5) 0.4227(11) 0.139(6) Uani 1 1 d . . .
C74 C -0.570(3) 0.1071(9) 0.3522(17) 0.170(11) Uani 1 1 d . . .
H74A H -0.5284 0.0773 0.3551 0.204 Uiso 1 1 calc R . .
H74B H -0.5575 0.1215 0.2998 0.204 Uiso 1 1 calc R . .
C75 C -0.706(2) 0.1022(7) 0.3521(12) 0.137(8) Uani 1 1 d . . .
H75A H -0.7182 0.0925 0.4072 0.205 Uiso 1 1 calc R . .
H75B H -0.7427 0.0799 0.3105 0.205 Uiso 1 1 calc R . .
H75C H -0.7495 0.1308 0.3384 0.205 Uiso 1 1 calc R . .
O81 O 0.367(3) 0.4107(17) 0.501(3) 0.60(3) Uiso 1 1 d D . .
C82 C 0.487(4) 0.3695(10) 0.479(2) 0.32(2) Uiso 1 1 d D . .
H82A H 0.4516 0.3411 0.4543 0.382 Uiso 1 1 calc R . .
H82B H 0.5568 0.3816 0.4522 0.382 Uiso 1 1 calc R . .
C83 C 0.513(4) 0.3715(12) 0.573(2) 0.34(2) Uiso 1 1 d D . .
H83A H 0.5816 0.3501 0.5974 0.405 Uiso 1 1 calc R . .
H83B H 0.4337 0.3655 0.5951 0.405 Uiso 1 1 calc R . .
C84 C 0.557(4) 0.4189(15) 0.588(2) 0.38(3) Uiso 1 1 d D . .
H84A H 0.6513 0.4219 0.5893 0.461 Uiso 1 1 calc R . .
H84B H 0.5365 0.4305 0.6405 0.461 Uiso 1 1 calc R . .
C85 C 0.478(5) 0.4426(9) 0.512(3) 0.36(2) Uiso 1 1 d D . .
H85A H 0.4531 0.4732 0.5250 0.430 Uiso 1 1 calc R . .
H85B H 0.5222 0.4428 0.4638 0.430 Uiso 1 1 calc R . .

loop_
_atom_site_aniso_label
_atom_site_aniso_U_11
_atom_site_aniso_U_22
_atom_site_aniso_U_33
_atom_site_aniso_U_23
_atom_site_aniso_U_13
_atom_site_aniso_U_12
Ni1 0.0424(8) 0.0246(7) 0.0194(7) 0.0016(5) -0.0060(5) -0.0037(5)
P1 0.0527(17) 0.0301(14) 0.0223(13) -0.0009(10) -0.0079(11) -0.0057(12)
O11 0.053(4) 0.025(4) 0.021(3) 0.005(3) -0.007(3) -0.005(3)
N11 0.035(4) 0.023(4) 0.027(4) -0.002(3) -0.005(3) 0.000(3)
C11 0.036(6) 0.020(5) 0.025(5) -0.001(4) -0.005(4) 0.002(4)
C12 0.045(6) 0.024(5) 0.033(5) 0.000(4) -0.004(5) 0.002(4)
C13 0.043(6) 0.041(6) 0.038(6) 0.003(5) -0.011(5) -0.004(5)
C14 0.054(7) 0.045(6) 0.028(5) 0.009(5) -0.011(5) -0.003(5)
C15 0.063(8) 0.045(6) 0.031(6) -0.003(5) 0.008(5) -0.004(5)
C16 0.045(6) 0.029(5) 0.028(5) 0.001(4) -0.003(5) 0.002(4)
N21 0.046(5) 0.023(4) 0.024(4) -0.002(3) -0.004(4) -0.009(4)
O21 0.077(5) 0.043(4) 0.025(4) 0.005(3) -0.019(4) -0.006(4)
C21 0.050(6) 0.027(6) 0.019(5) 0.001(4) -0.005(5) 0.002(5)
C22 0.092(9) 0.031(6) 0.044(6) 0.010(5) 0.021(6) 0.004(6)
C23 0.105(10) 0.052(8) 0.068(8) 0.021(7) 0.044(8) -0.003(7)
C24 0.086(9) 0.029(6) 0.051(7) 0.004(5) 0.005(7) -0.014(6)
C25 0.090(10) 0.019(6) 0.077(8) 0.002(5) 0.007(7) 0.002(6)
C26 0.046(7) 0.049(7) 0.077(8) -0.001(6) 0.014(6) -0.005(6)
C31 0.038(6) 0.038(6) 0.047(6) 0.003(5) 0.003(5) -0.003(5)
C32 0.042(7) 0.088(9) 0.059(7) -0.004(6) -0.001(6) -0.013(6)
C33 0.059(7) 0.053(7) 0.053(7) -0.013(6) 0.011(6) 0.000(6)
C34 0.054(7) 0.054(7) 0.029(5) 0.003(5) 0.011(5) 0.000(5)
C35 0.060(8) 0.102(10) 0.074(8) 0.016(8) 0.010(7) -0.005(8)
C36 0.059(8) 0.067(8) 0.076(8) -0.002(7) 0.009(6) 0.014(6)
C41 0.136(15) 0.050(8) 0.21(2) 0.009(11) 0.120(15) -0.006(9)
C42 0.113(14) 0.094(12) 0.149(15) 0.011(11) 0.068(12) 0.015(10)
C43 0.142(17) 0.25(3) 0.21(2) -0.17(2) 0.080(17) -0.049(17)
C44 0.33(3) 0.042(9) 0.083(11) 0.004(8) 0.022(15) 0.081(14)
C45 0.107(13) 0.134(16) 0.126(15) -0.020(12) -0.011(11) 0.021(12)
C46 0.065(11) 0.42(4) 0.18(2) 0.21(3) -0.003(12) 0.066(17)
N51 0.035(4) 0.027(4) 0.024(4) 0.003(3) -0.007(3) 0.004(3)
C52 0.034(5) 0.024(5) 0.021(5) -0.002(4) -0.002(4) 0.000(4)
C53 0.044(6) 0.030(5) 0.038(6) 0.004(5) 0.000(5) 0.006(5)
C54 0.062(7) 0.032(6) 0.039(6) -0.005(5) -0.020(5) -0.002(5)
C55 0.061(7) 0.034(6) 0.036(6) 0.002(5) -0.021(5) -0.003(5)
C56 0.045(6) 0.025(5) 0.026(5) -0.003(4) -0.008(4) 0.001(4)
C57 0.033(5) 0.024(5) 0.025(5) 0.004(4) -0.001(4) 0.002(4)
C58 0.054(6) 0.030(5) 0.027(6) 0.003(5) -0.015(5) 0.002(5)
C61 0.119(11) 0.057(7) 0.034(6) -0.002(5) -0.030(7) -0.030(7)
C62 0.056(7) 0.084(8) 0.041(6) -0.019(6) 0.004(5) -0.006(6)
C63 0.057(7) 0.046(7) 0.058(7) -0.015(5) -0.019(6) -0.003(5)
C71 0.087(15) 0.21(3) 0.29(4) 0.15(3) 0.03(2) -0.005(17)
C72 0.15(3) 0.19(3) 0.29(4) 0.15(3) 0.12(3) 0.06(2)
O73 0.095(10) 0.160(13) 0.179(14) 0.111(11) 0.071(10) 0.055(9)
C74 0.23(3) 0.14(2) 0.15(2) 0.036(17) 0.06(2) 0.03(2)
C75 0.138(17) 0.159(18) 0.124(16) 0.066(13) 0.054(14) 0.059(15)

loop_
_geom_bond_atom_site_label_1
_geom_bond_atom_site_label_2
_geom_bond_distance
_geom_bond_site_symmetry_2
_geom_bond_publ_flag
Ni1 N51 1.833(7) . ?
Ni1 O11 1.893(5) . ?
Ni1 N21 1.910(7) . ?
Ni1 P1 2.192(2) . ?
P1 C61 1.793(11) . ?
P1 C63 1.802(10) . ?
P1 C62 1.806(10) . ?
O11 C57 1.325(10) . ?
N11 C57 1.260(10) . ?
N11 C11 1.433(10) . ?
C11 C16 1.388(12) . ?
C11 C12 1.400(12) . ?
C12 C13 1.409(12) . ?
C12 C31 1.516(13) . ?
C13 C14 1.374(14) . ?
C14 C15 1.372(13) . ?
C15 C16 1.414(13) . ?
C16 C34 1.501(13) . ?
N21 C58 1.340(11) . ?
N21 C21 1.438(11) . ?
O21 C58 1.222(10) . ?
C21 C22 1.378(14) . ?
C21 C26 1.385(14) . ?
C22 C23 1.421(15) . ?
C22 C41 1.521(18) . ?
C23 C24 1.340(15) . ?
C24 C25 1.356(16) . ?
C25 C26 1.413(15) . ?
C26 C44 1.74(3) . ?
C31 C33 1.543(13) . ?
C31 C32 1.559(13) . ?
C34 C36 1.518(14) . ?
C34 C35 1.543(14) . ?
C41 C43 1.49(2) . ?
C41 C42 1.53(2) . ?
C44 C46 1.46(3) . ?
C44 C45 1.49(2) . ?
N51 C56 1.328(10) . ?
N51 C52 1.344(10) . ?
C52 C53 1.378(12) . ?
C52 C57 1.479(11) . ?
C53 C54 1.401(12) . ?
C54 C55 1.372(13) . ?
C55 C56 1.388(12) . ?
C56 C58 1.509(12) . ?
C71 C72 1.52(3) . ?
C72 O73 1.39(3) . ?
O73 C74 1.43(3) . ?
C74 C75 1.41(3) . ?
O81 C85 1.47(2) . ?
O81 C82 1.819(15) . ?
C82 C83 1.47(2) . ?
C83 C84 1.47(2) . ?
C84 C85 1.50(2) . ?
